data_4069985
loop_
_publ_author_name
'Enk, Barbara'
'Kopacka, Holger'
'Wurst, Klaus'
'M\"uller, Thomas'
'Bildstein, Benno'

_publ_section_title
;
 An Efficient, Modular Route to New 2-Acyl-6-aminopentafulvenes and
 Planar-Chiral [N,O]-Functionalized Pentamethylruthenocenes
;
_journal_issue 18
_journal_name_full Organometallics
_journal_page_first 5575
_journal_paper_doi 10.1021/om900549c
_journal_volume 28
_journal_year 2009
_chemical_formula_sum 'C41 H45 N O Ru'
_chemical_formula_weight 668.85
_chemical_name_systematic
; 
 ? 
;
_space_group_IT_number 2
_symmetry_cell_setting triclinic
_symmetry_space_group_name_Hall '-P 1'
_symmetry_space_group_name_H-M 'P -1'
_atom_sites_solution_hydrogens geom
_atom_sites_solution_primary direct
_atom_sites_solution_secondary difmap
_audit_creation_method SHELXL-97
_cell_angle_alpha 85.170(2)
_cell_angle_beta 84.065(2)
_cell_angle_gamma 75.691(2)
_cell_formula_units_Z 2
_cell_length_a 11.1509(2)
_cell_length_b 11.7906(3)
_cell_length_c 13.2655(3)
_cell_measurement_reflns_used 15300
_cell_measurement_temperature 233(2)
_cell_measurement_theta_max 26.0
_cell_measurement_theta_min 1.0
_cell_volume 1677.81(7)
_computing_data_collection COLLECT
_computing_data_reduction 'DENZO and SCALEPACK'
_computing_structure_refinement 'SHELXL-97 (Sheldrick, 1997)'
_computing_structure_solution 'SHELXS-97 (Sheldrick, 1990)'
_diffrn_ambient_temperature 233(2)
_diffrn_measured_fraction_theta_full 0.994
_diffrn_measured_fraction_theta_max 0.994
_diffrn_measurement_device_type 'Nonius KappaCCD'
_diffrn_measurement_method 'phi- and omega scans'
_diffrn_radiation_monochromator graphite
_diffrn_radiation_source 'fine-focus sealed tube'
_diffrn_radiation_type MoK\a
_diffrn_radiation_wavelength 0.71073
_diffrn_reflns_av_R_equivalents 0.0160
_diffrn_reflns_av_sigmaI/netI 0.0286
_diffrn_reflns_limit_h_max 11
_diffrn_reflns_limit_h_min -13
_diffrn_reflns_limit_k_max 14
_diffrn_reflns_limit_k_min -14
_diffrn_reflns_limit_l_max 16
_diffrn_reflns_limit_l_min -16
_diffrn_reflns_number 10692
_diffrn_reflns_theta_full 26.00
_diffrn_reflns_theta_max 26.00
_diffrn_reflns_theta_min 1.55
_diffrn_standards_number 0
_exptl_absorpt_coefficient_mu 0.500
_exptl_absorpt_correction_type none
_exptl_crystal_colour yellow
_exptl_crystal_density_diffrn 1.324
_exptl_crystal_density_method 'not measured'
_exptl_crystal_description prism
_exptl_crystal_F_000 700
_exptl_crystal_size_max 0.35
_exptl_crystal_size_mid 0.2
_exptl_crystal_size_min 0.15
_refine_diff_density_max 0.391
_refine_diff_density_min -0.499
_refine_diff_density_rms 0.048
_refine_ls_extinction_coef 0.0021(5)
_refine_ls_extinction_expression Fc^*^=kFc[1+0.001xFc^2^\l^3^/sin(2\q)]^-1/4^
_refine_ls_extinction_method SHELXL
_refine_ls_goodness_of_fit_ref 1.049
_refine_ls_hydrogen_treatment constr
_refine_ls_matrix_type full
_refine_ls_number_parameters 403
_refine_ls_number_reflns 6558
_refine_ls_number_restraints 0
_refine_ls_restrained_S_all 1.049
_refine_ls_R_factor_all 0.0260
_refine_ls_R_factor_gt 0.0238
_refine_ls_shift/su_max 0.003
_refine_ls_shift/su_mean 0.000
_refine_ls_structure_factor_coef Fsqd
_refine_ls_weighting_details 'calc w=1/[\s^2^(Fo^2^)+(0.0214P)^2^+0.9389P] where P=(Fo^2^+2Fc^2^)/3'
_refine_ls_weighting_scheme calc
_refine_ls_wR_factor_gt 0.0589
_refine_ls_wR_factor_ref 0.0603
_reflns_number_gt 6183
_reflns_number_total 6558
_reflns_threshold_expression >2sigma(I)
_cod_data_source_file om900549c_si_001.cif
_cod_data_source_block 17
_cod_original_cell_volume 1677.81(6)
_cod_original_sg_symbol_H-M P-1
_cod_database_code 4069985

loop_
_symmetry_equiv_pos_as_xyz
'x, y, z'
'-x, -y, -z'

loop_
_atom_site_label
_atom_site_type_symbol
_atom_site_fract_x
_atom_site_fract_y
_atom_site_fract_z
_atom_site_U_iso_or_equiv
_atom_site_adp_type
_atom_site_occupancy
_atom_site_symmetry_multiplicity
_atom_site_calc_flag
_atom_site_refinement_flags
Ru1 Ru 0.194133(11) 0.012214(11) 0.173719(9) 0.02101(6) Uani 1 1 d .
N1 N 0.51353(12) -0.26291(12) 0.16730(10) 0.0229(3) Uani 1 1 d .
O1 O 0.02524(12) -0.14982(11) 0.35783(10) 0.0388(3) Uani 1 1 d .
C1 C 0.25615(17) 0.17469(15) 0.14924(14) 0.0296(4) Uani 1 1 d .
C2 C 0.12965(17) 0.19645(15) 0.12633(13) 0.0296(4) Uani 1 1 d .
C3 C 0.05787(17) 0.16987(15) 0.21741(14) 0.0304(4) Uani 1 1 d .
C4 C 0.13952(17) 0.13384(15) 0.29630(13) 0.0299(4) Uani 1 1 d .
C5 C 0.26219(17) 0.13726(15) 0.25457(14) 0.0291(4) Uani 1 1 d .
C6 C 0.30223(16) -0.12653(15) 0.07627(12) 0.0241(3) Uani 1 1 d .
H6 H 0.3734 -0.1193 0.0341 0.029 Uiso 1 1 calc .
C7 C 0.17883(16) -0.09158(15) 0.04847(13) 0.0278(4) Uani 1 1 d .
H7 H 0.1543 -0.0590 -0.0155 0.033 Uiso 1 1 calc .
C8 C 0.09818(15) -0.11419(15) 0.13378(13) 0.0273(4) Uani 1 1 d .
H8 H 0.0111 -0.0981 0.1362 0.033 Uiso 1 1 calc .
C9 C 0.17235(15) -0.16579(14) 0.21546(12) 0.0222(3) Uani 1 1 d .
C10 C 0.30127(14) -0.17469(14) 0.17903(12) 0.0202(3) Uani 1 1 d .
C11 C 0.41638(14) -0.23110(13) 0.22896(12) 0.0202(3) Uani 1 1 d .
C12 C 0.41045(15) -0.24633(14) 0.34265(12) 0.0229(3) Uani 1 1 d .
C13 C 0.32950(17) -0.16137(15) 0.40031(13) 0.0281(4) Uani 1 1 d .
H13 H 0.2788 -0.0960 0.3673 0.034 Uiso 1 1 calc .
C14 C 0.3224(2) -0.17151(18) 0.50548(14) 0.0393(5) Uani 1 1 d .
H14 H 0.2664 -0.1140 0.5432 0.047 Uiso 1 1 calc .
C15 C 0.3976(2) -0.2661(2) 0.55461(14) 0.0456(5) Uani 1 1 d .
H15 H 0.3939 -0.2728 0.6259 0.055 Uiso 1 1 calc .
C16 C 0.4784(2) -0.35131(18) 0.49847(15) 0.0421(5) Uani 1 1 d .
H16 H 0.5298 -0.4157 0.5320 0.051 Uiso 1 1 calc .
C17 C 0.48454(17) -0.34259(16) 0.39331(14) 0.0315(4) Uani 1 1 d .
H17 H 0.5387 -0.4017 0.3560 0.038 Uiso 1 1 calc .
C18 C 0.63557(15) -0.31294(15) 0.19485(12) 0.0236(3) Uani 1 1 d .
C19 C 0.70197(16) -0.25080(16) 0.24548(13) 0.0284(4) Uani 1 1 d .
C20 C 0.82411(17) -0.30555(18) 0.26445(15) 0.0376(4) Uani 1 1 d .
H20 H 0.8691 -0.2658 0.2992 0.045 Uiso 1 1 calc .
C21 C 0.88062(17) -0.41598(19) 0.23375(17) 0.0420(5) Uani 1 1 d .
H21 H 0.9623 -0.4519 0.2493 0.050 Uiso 1 1 calc .
C22 C 0.81689(17) -0.47387(17) 0.18004(15) 0.0357(4) Uani 1 1 d .
H22 H 0.8565 -0.5486 0.1578 0.043 Uiso 1 1 calc .
C23 C 0.69508(16) -0.42360(15) 0.15824(13) 0.0271(4) Uani 1 1 d .
C24 C 0.11345(15) -0.21192(15) 0.31106(13) 0.0254(3) Uani 1 1 d .
C25 C 0.15570(16) -0.33893(15) 0.34241(13) 0.0282(4) Uani 1 1 d .
C26 C 0.1322(2) -0.37718(19) 0.44247(16) 0.0490(6) Uani 1 1 d .
H26 H 0.0961 -0.3223 0.4910 0.059 Uiso 1 1 calc .
C27 C 0.1616(3) -0.4952(2) 0.4713(2) 0.0658(7) Uani 1 1 d .
H27 H 0.1472 -0.5202 0.5397 0.079 Uiso 1 1 calc .
C28 C 0.2115(2) -0.5761(2) 0.4008(2) 0.0601(7) Uani 1 1 d .
H28 H 0.2287 -0.6566 0.4204 0.072 Uiso 1 1 calc .
C29 C 0.2363(2) -0.53973(19) 0.30143(19) 0.0504(6) Uani 1 1 d .
H29 H 0.2712 -0.5953 0.2532 0.060 Uiso 1 1 calc .
C30 C 0.21009(18) -0.42109(17) 0.27226(15) 0.0365(4) Uani 1 1 d .
H30 H 0.2293 -0.3963 0.2046 0.044 Uiso 1 1 calc .
C01 C 0.3628(2) 0.1954(2) 0.07769(17) 0.0479(5) Uani 1 1 d .
H01A H 0.3483 0.1837 0.0089 0.072 Uiso 1 1 calc R
H01B H 0.4389 0.1408 0.0962 0.072 Uiso 1 1 calc R
H01C H 0.3703 0.2751 0.0817 0.072 Uiso 1 1 calc R
C02 C 0.0804(2) 0.24766(18) 0.02718(15) 0.0441(5) Uani 1 1 d .
H02A H 0.0615 0.3326 0.0264 0.066 Uiso 1 1 calc R
H02B H 0.0054 0.2228 0.0191 0.066 Uiso 1 1 calc R
H02C H 0.1423 0.2208 -0.0281 0.066 Uiso 1 1 calc R
C03 C -0.08016(18) 0.18330(19) 0.23122(18) 0.0451(5) Uani 1 1 d .
H03A H -0.0987 0.1184 0.2747 0.068 Uiso 1 1 calc R
H03B H -0.1116 0.1837 0.1656 0.068 Uiso 1 1 calc R
H03C H -0.1194 0.2565 0.2622 0.068 Uiso 1 1 calc R
C04 C 0.0989(2) 0.10902(19) 0.40558(14) 0.0446(5) Uani 1 1 d .
H04A H 0.0554 0.1818 0.4354 0.067 Uiso 1 1 calc R
H04B H 0.1712 0.0729 0.4421 0.067 Uiso 1 1 calc R
H04C H 0.0440 0.0563 0.4099 0.067 Uiso 1 1 calc R
C05 C 0.37472(19) 0.11885(18) 0.31211(16) 0.0415(5) Uani 1 1 d .
H05A H 0.3809 0.1934 0.3343 0.062 Uiso 1 1 calc R
H05B H 0.4483 0.0860 0.2685 0.062 Uiso 1 1 calc R
H05C H 0.3678 0.0653 0.3708 0.062 Uiso 1 1 calc R
C191 C 0.64741(17) -0.12605(17) 0.27541(15) 0.0333(4) Uani 1 1 d .
H191 H 0.5583 -0.1056 0.2633 0.040 Uiso 1 1 calc .
C192 C 0.6563(2) -0.1129(2) 0.38768(19) 0.0562(6) Uani 1 1 d .
H19A H 0.6199 -0.0322 0.4037 0.084 Uiso 1 1 calc .
H19B H 0.7429 -0.1341 0.4020 0.084 Uiso 1 1 calc .
H19C H 0.6119 -0.1640 0.4286 0.084 Uiso 1 1 calc .
C193 C 0.7094(2) -0.0413(2) 0.2083(2) 0.0585(7) Uani 1 1 d .
H19D H 0.6733 0.0382 0.2280 0.088 Uiso 1 1 calc .
H19E H 0.6964 -0.0467 0.1379 0.088 Uiso 1 1 calc .
H19F H 0.7977 -0.0614 0.2164 0.088 Uiso 1 1 calc .
C231 C 0.62581(17) -0.48732(16) 0.09832(14) 0.0317(4) Uani 1 1 d .
H231 H 0.5591 -0.4274 0.0670 0.038 Uiso 1 1 calc .
C232 C 0.5643(3) -0.5693(2) 0.16764(19) 0.0587(7) Uani 1 1 d .
H23A H 0.5200 -0.6082 0.1278 0.088 Uiso 1 1 calc .
H23B H 0.5063 -0.5246 0.2179 0.088 Uiso 1 1 calc .
H23C H 0.6272 -0.6275 0.2016 0.088 Uiso 1 1 calc .
C233 C 0.7075(2) -0.5543(2) 0.01277(18) 0.0541(6) Uani 1 1 d .
H23D H 0.6582 -0.5922 -0.0231 0.081 Uiso 1 1 calc .
H23E H 0.7748 -0.6131 0.0410 0.081 Uiso 1 1 calc .
H23F H 0.7416 -0.5001 -0.0340 0.081 Uiso 1 1 calc .

loop_
_atom_site_aniso_label
_atom_site_aniso_U_11
_atom_site_aniso_U_22
_atom_site_aniso_U_33
_atom_site_aniso_U_23
_atom_site_aniso_U_13
_atom_site_aniso_U_12
Ru1 0.02034(8) 0.02102(8) 0.02041(8) -0.00091(5) 0.00008(5) -0.00346(5)
N1 0.0197(7) 0.0237(7) 0.0244(7) -0.0015(5) -0.0019(5) -0.0035(6)
O1 0.0326(7) 0.0333(7) 0.0452(8) -0.0054(6) 0.0159(6) -0.0048(6)
C1 0.0343(10) 0.0215(8) 0.0338(9) -0.0024(7) 0.0014(8) -0.0094(7)
C2 0.0355(10) 0.0201(8) 0.0315(9) 0.0010(7) -0.0023(8) -0.0044(7)
C3 0.0301(9) 0.0205(8) 0.0371(10) -0.0035(7) 0.0019(8) -0.0008(7)
C4 0.0374(10) 0.0216(8) 0.0280(9) -0.0059(7) 0.0031(7) -0.0027(7)
C5 0.0341(10) 0.0211(8) 0.0320(9) -0.0068(7) -0.0033(7) -0.0046(7)
C6 0.0257(8) 0.0250(8) 0.0199(8) -0.0040(6) 0.0011(6) -0.0032(7)
C7 0.0307(9) 0.0294(9) 0.0226(8) -0.0029(7) -0.0075(7) -0.0034(7)
C8 0.0213(8) 0.0283(9) 0.0332(9) -0.0052(7) -0.0065(7) -0.0047(7)
C9 0.0196(8) 0.0197(8) 0.0272(8) -0.0030(6) -0.0008(6) -0.0044(6)
C10 0.0197(8) 0.0200(8) 0.0209(8) -0.0041(6) -0.0003(6) -0.0044(6)
C11 0.0211(8) 0.0191(8) 0.0220(8) -0.0013(6) -0.0021(6) -0.0077(6)
C12 0.0234(8) 0.0253(8) 0.0229(8) 0.0008(6) -0.0039(6) -0.0115(7)
C13 0.0334(9) 0.0292(9) 0.0241(8) -0.0021(7) -0.0031(7) -0.0113(8)
C14 0.0548(13) 0.0408(11) 0.0259(9) -0.0073(8) 0.0010(9) -0.0180(10)
C15 0.0713(15) 0.0484(13) 0.0221(9) 0.0033(9) -0.0071(9) -0.0245(12)
C16 0.0567(13) 0.0387(11) 0.0331(10) 0.0133(9) -0.0153(9) -0.0161(10)
C17 0.0356(10) 0.0291(9) 0.0303(9) 0.0023(7) -0.0046(8) -0.0095(8)
C18 0.0186(8) 0.0282(9) 0.0223(8) 0.0026(7) -0.0014(6) -0.0038(7)
C19 0.0238(8) 0.0327(9) 0.0296(9) 0.0004(7) -0.0016(7) -0.0094(7)
C20 0.0259(9) 0.0453(12) 0.0450(11) -0.0012(9) -0.0105(8) -0.0127(9)
C21 0.0209(9) 0.0458(12) 0.0568(13) 0.0024(10) -0.0120(9) -0.0011(8)
C22 0.0252(9) 0.0321(10) 0.0454(11) -0.0008(8) -0.0054(8) 0.0017(8)
C23 0.0228(8) 0.0290(9) 0.0274(9) 0.0007(7) -0.0010(7) -0.0039(7)
C24 0.0201(8) 0.0286(9) 0.0287(9) -0.0043(7) 0.0011(7) -0.0087(7)
C25 0.0221(8) 0.0286(9) 0.0342(9) 0.0002(7) 0.0024(7) -0.0093(7)
C26 0.0570(14) 0.0415(12) 0.0384(11) 0.0042(9) 0.0167(10) -0.0035(10)
C27 0.0758(18) 0.0510(15) 0.0559(15) 0.0223(12) 0.0152(13) -0.0044(13)
C28 0.0549(14) 0.0304(11) 0.0859(19) 0.0145(12) 0.0085(13) -0.0049(10)
C29 0.0490(13) 0.0296(11) 0.0695(15) -0.0085(10) 0.0051(11) -0.0059(10)
C30 0.0369(10) 0.0329(10) 0.0396(10) -0.0054(8) 0.0038(8) -0.0102(8)
C01 0.0458(12) 0.0480(13) 0.0526(13) -0.0007(10) 0.0108(10) -0.0235(10)
C02 0.0529(13) 0.0370(11) 0.0386(11) 0.0075(9) -0.0105(10) -0.0044(10)
C03 0.0301(10) 0.0384(11) 0.0610(14) -0.0063(10) 0.0042(9) 0.0002(9)
C04 0.0583(14) 0.0393(11) 0.0291(10) -0.0071(8) 0.0092(9) -0.0019(10)
C05 0.0432(11) 0.0327(10) 0.0512(12) -0.0105(9) -0.0148(10) -0.0069(9)
C191 0.0272(9) 0.0346(10) 0.0414(10) -0.0069(8) -0.0032(8) -0.0122(8)
C192 0.0627(15) 0.0581(15) 0.0533(14) -0.0208(12) -0.0128(12) -0.0157(12)
C193 0.0464(13) 0.0376(12) 0.0895(19) -0.0002(12) 0.0150(13) -0.0163(10)
C231 0.0273(9) 0.0325(10) 0.0337(10) -0.0059(8) -0.0061(7) -0.0012(8)
C232 0.0683(16) 0.0692(17) 0.0530(14) -0.0044(12) -0.0049(12) -0.0437(14)
C233 0.0456(13) 0.0652(16) 0.0493(13) -0.0259(12) -0.0023(10) -0.0025(11)

loop_
_atom_type_symbol
_atom_type_description
_atom_type_scat_dispersion_real
_atom_type_scat_dispersion_imag
_atom_type_scat_source
C C 0.0033 0.0016 'International Tables Vol C Tables 4.2.6.8 and 6.1.1.4'
H H 0.0000 0.0000 'International Tables Vol C Tables 4.2.6.8 and 6.1.1.4'
N N 0.0061 0.0033 'International Tables Vol C Tables 4.2.6.8 and 6.1.1.4'
O O 0.0106 0.0060 'International Tables Vol C Tables 4.2.6.8 and 6.1.1.4'
Ru Ru -1.2594 0.8363 'International Tables Vol C Tables 4.2.6.8 and 6.1.1.4'

loop_
_geom_angle_atom_site_label_1
_geom_angle_atom_site_label_2
_geom_angle_atom_site_label_3
_geom_angle
C8 Ru1 C3 108.89(7)
C8 Ru1 C2 120.03(7)
C3 Ru1 C2 38.60(7)
C8 Ru1 C1 153.66(7)
C3 Ru1 C1 64.24(7)
C2 Ru1 C1 38.34(7)
C8 Ru1 C7 38.08(7)
C3 Ru1 C7 124.17(7)
C2 Ru1 C7 108.00(7)
C1 Ru1 C7 122.43(7)
C8 Ru1 C9 38.42(6)
C3 Ru1 C9 123.93(6)
C2 Ru1 C9 154.67(7)
C1 Ru1 C9 166.59(7)
C7 Ru1 C9 63.76(6)
C8 Ru1 C4 127.82(7)
C3 Ru1 C4 38.14(7)
C2 Ru1 C4 64.05(7)
C1 Ru1 C4 63.82(7)
C7 Ru1 C4 160.06(7)
C9 Ru1 C4 114.92(6)
C8 Ru1 C6 63.43(6)
C3 Ru1 C6 158.91(7)
C2 Ru1 C6 125.80(6)
C1 Ru1 C6 113.10(6)
C7 Ru1 C6 37.54(6)
C9 Ru1 C6 63.54(6)
C4 Ru1 C6 161.93(7)
C8 Ru1 C5 164.33(7)
C3 Ru1 C5 63.74(7)
C2 Ru1 C5 63.85(7)
C1 Ru1 C5 38.07(7)
C7 Ru1 C5 157.58(7)
C9 Ru1 C5 132.49(6)
C4 Ru1 C5 37.87(7)
C6 Ru1 C5 128.40(6)
C8 Ru1 C10 63.86(6)
C3 Ru1 C10 159.43(6)
C2 Ru1 C10 161.97(6)
C1 Ru1 C10 131.00(6)
C7 Ru1 C10 63.20(6)
C9 Ru1 C10 38.26(6)
C4 Ru1 C10 129.45(6)
C6 Ru1 C10 37.66(6)
C5 Ru1 C10 117.75(6)
C11 N1 C18 125.94(14)
C2 C1 C5 108.18(15)
C2 C1 C01 126.08(18)
C5 C1 C01 125.61(18)
C2 C1 Ru1 70.53(9)
C5 C1 Ru1 72.09(10)
C01 C1 Ru1 126.32(13)
C1 C2 C3 107.68(15)
C1 C2 C02 125.65(17)
C3 C2 C02 126.48(17)
C1 C2 Ru1 71.13(10)
C3 C2 Ru1 70.53(9)
C02 C2 Ru1 127.69(13)
C4 C3 C2 108.18(16)
C4 C3 C03 124.77(17)
C2 C3 C03 126.97(17)
C4 C3 Ru1 72.02(10)
C2 C3 Ru1 70.87(10)
C03 C3 Ru1 125.45(13)
C3 C4 C5 108.09(15)
C3 C4 C04 124.78(18)
C5 C4 C04 126.87(18)
C3 C4 Ru1 69.84(10)
C5 C4 Ru1 71.58(10)
C04 C4 Ru1 128.78(13)
C4 C5 C1 107.87(16)
C4 C5 C05 126.49(17)
C1 C5 C05 125.30(17)
C4 C5 Ru1 70.55(10)
C1 C5 Ru1 69.84(9)
C05 C5 Ru1 130.33(13)
C7 C6 C10 108.99(14)
C7 C6 Ru1 70.64(10)
C10 C6 Ru1 72.19(9)
C6 C7 C8 108.29(14)
C6 C7 Ru1 71.82(9)
C8 C7 Ru1 70.03(9)
C7 C8 C9 108.30(14)
C7 C8 Ru1 71.89(9)
C9 C8 Ru1 71.78(9)
C8 C9 C10 107.55(14)
C8 C9 C24 120.04(14)
C10 C9 C24 131.91(15)
C8 C9 Ru1 69.81(9)
C10 C9 Ru1 72.39(9)
C24 C9 Ru1 129.04(11)
C6 C10 C9 106.85(14)
C6 C10 C11 123.06(14)
C9 C10 C11 129.87(14)
C6 C10 Ru1 70.15(9)
C9 C10 Ru1 69.35(9)
C11 C10 Ru1 129.63(11)
N1 C11 C10 114.49(14)
N1 C11 C12 126.28(14)
C10 C11 C12 119.23(14)
C13 C12 C17 118.40(15)
C13 C12 C11 119.41(15)
C17 C12 C11 122.19(15)
C14 C13 C12 121.16(17)
C15 C14 C13 119.86(19)
C14 C15 C16 119.70(17)
C15 C16 C17 120.69(18)
C16 C17 C12 120.17(18)
C19 C18 C23 120.30(15)
C19 C18 N1 122.44(15)
C23 C18 N1 116.80(14)
C20 C19 C18 118.08(17)
C20 C19 C191 119.37(16)
C18 C19 C191 122.49(15)
C21 C20 C19 121.85(17)
C20 C21 C22 119.65(17)
C21 C22 C23 121.19(18)
C22 C23 C18 118.73(16)
C22 C23 C231 120.94(16)
C18 C23 C231 120.32(15)
O1 C24 C9 120.68(16)
O1 C24 C25 120.33(15)
C9 C24 C25 118.66(14)
C30 C25 C26 118.89(18)
C30 C25 C24 121.42(16)
C26 C25 C24 119.53(17)
C27 C26 C25 120.4(2)
C28 C27 C26 120.3(2)
C27 C28 C29 120.0(2)
C28 C29 C30 120.1(2)
C25 C30 C29 120.25(19)
C19 C191 C192 112.14(17)
C19 C191 C193 110.35(16)
C192 C191 C193 111.11(18)
C232 C231 C23 111.03(16)
C232 C231 C233 110.02(19)
C23 C231 C233 113.23(16)

loop_
_geom_bond_atom_site_label_1
_geom_bond_atom_site_label_2
_geom_bond_distance
Ru1 C8 2.1645(16)
Ru1 C3 2.1687(17)
Ru1 C2 2.1731(17)
Ru1 C1 2.1811(17)
Ru1 C7 2.1889(17)
Ru1 C9 2.1907(16)
Ru1 C4 2.1973(17)
Ru1 C6 2.2044(16)
Ru1 C5 2.2108(17)
Ru1 C10 2.2313(16)
N1 C11 1.285(2)
N1 C18 1.415(2)
O1 C24 1.218(2)
C1 C2 1.430(3)
C1 C5 1.433(3)
C1 C01 1.499(3)
C2 C3 1.435(3)
C2 C02 1.499(3)
C3 C4 1.427(3)
C3 C03 1.501(3)
C4 C5 1.430(3)
C4 C04 1.500(3)
C5 C05 1.497(3)
C6 C7 1.414(2)
C6 C10 1.432(2)
C7 C8 1.420(2)
C8 C9 1.433(2)
C9 C10 1.450(2)
C9 C24 1.491(2)
C10 C11 1.486(2)
C11 C12 1.500(2)
C12 C13 1.394(2)
C12 C17 1.395(2)
C13 C14 1.386(2)
C14 C15 1.379(3)
C15 C16 1.384(3)
C16 C17 1.386(3)
C18 C19 1.411(2)
C18 C23 1.411(2)
C19 C20 1.394(3)
C19 C191 1.516(3)
C20 C21 1.374(3)
C21 C22 1.380(3)
C22 C23 1.391(2)
C23 C231 1.519(2)
C24 C25 1.492(2)
C25 C30 1.384(3)
C25 C26 1.385(3)
C26 C27 1.378(3)
C27 C28 1.370(4)
C28 C29 1.373(4)
C29 C30 1.386(3)
C191 C192 1.526(3)
C191 C193 1.528(3)
C231 C232 1.516(3)
C231 C233 1.524(3)
